data_2202739
loop_
_publ_author_name
'Stuart, Clair L.'
'Doran, Michael B.'
'Norquist, Alexander J.'
'O'Hare, Dermot'

_publ_section_title
;
 <i>catena</i>-Poly[1-methylpiperazinium
 [[aquadioxouranium(VI)]-di-\m-sulfato-\k^4^<i>O</i>:<i>O</i>']]
;
_journal_issue 7
_journal_name_full 'Acta Crystallographica Section E'
_journal_page_first m446
_journal_page_last m448
_journal_paper_doi 10.1107/S1600536803011966
_journal_volume 59
_journal_year 2003
_chemical_formula_moiety ' C5 H16 N2 O11 S2 U1 '
_chemical_formula_sum 'C5 H16 N2 O11 S2 U'
_chemical_formula_weight 582.35
_chemical_name_systematic
;
?
;
_space_group_IT_number 2
_symmetry_cell_setting triclinic
_symmetry_space_group_name_Hall '-P 1'
_symmetry_space_group_name_H-M 'P -1'
_atom_sites_solution_hydrogens geom
_atom_sites_solution_primary direct
_atom_sites_solution_secondary difmap
_cell_angle_alpha 72.7040(10)
_cell_angle_beta 81.7766(11)
_cell_angle_gamma 78.7917(9)
_cell_formula_units_Z 2
_cell_length_a 8.0031(2)
_cell_length_b 8.1873(2)
_cell_length_c 10.8911(3)
_cell_measurement_reflns_used 2832
_cell_measurement_temperature 150
_cell_measurement_theta_max 27
_cell_measurement_theta_min 5
_cell_volume 665.59(3)
_computing_cell_refinement
;
  Denzo/Scalepack (Otwinowski & Minor, 1996)
;
_computing_data_collection
;
  COLLECT (Nonius BV, 1997)
;
_computing_data_reduction
;
  Denzo/Scalepack (Otwinowski & Minor, 1996)
;
_computing_molecular_graphics
;
  CAMERON (Watkin et al 1996)
;
_computing_publication_material
;
  CRYSTALS (Watkin et al 2001)
;
_computing_structure_refinement
;
  CRYSTALS (Watkin et al 2001)
;
_computing_structure_solution
;
  SIR92 (Altomare et al, 1994)
;
_diffrn_ambient_temperature 150
_diffrn_measured_fraction_theta_full 0.992
_diffrn_measured_fraction_theta_max 0.992
_diffrn_measurement_device_type
;
Enraf Nonius Kappa CCD
;
_diffrn_measurement_method \w
_diffrn_radiation_monochromator graphite
_diffrn_radiation_type 'Mo K\a'
_diffrn_radiation_wavelength 0.71073
_diffrn_reflns_av_R_equivalents 0.02
_diffrn_reflns_limit_h_max 10
_diffrn_reflns_limit_h_min -10
_diffrn_reflns_limit_k_max 10
_diffrn_reflns_limit_k_min -10
_diffrn_reflns_limit_l_max 14
_diffrn_reflns_limit_l_min -13
_diffrn_reflns_number 5594
_diffrn_reflns_theta_full 27.47
_diffrn_reflns_theta_max 27.47
_diffrn_reflns_theta_min 5.10
_diffrn_standards_decay_% 0.00
_diffrn_standards_interval_count 0
_diffrn_standards_interval_time 0
_diffrn_standards_number 0
_exptl_absorpt_coefficient_mu 12.569
_exptl_absorpt_correction_T_max 0.28
_exptl_absorpt_correction_T_min 0.28
_exptl_absorpt_correction_type multi-scan
_exptl_absorpt_process_details '(Otwinowsky & Minor, 1996)'
_exptl_crystal_colour ' yellow '
_exptl_crystal_density_diffrn 2.906
_exptl_crystal_density_meas ?
_exptl_crystal_description ' block '
_exptl_crystal_F_000 523.717
_exptl_crystal_size_max 0.10
_exptl_crystal_size_mid 0.10
_exptl_crystal_size_min 0.10
_refine_diff_density_max 0.99
_refine_diff_density_min -0.92
_refine_ls_extinction_coef 16.5(15)
_refine_ls_extinction_method 'Larson 1970 Crystallographic Computing eq 22'
_refine_ls_goodness_of_fit_ref 1.0143
_refine_ls_hydrogen_treatment noref
_refine_ls_matrix_type full
_refine_ls_number_parameters 191
_refine_ls_number_reflns 2640
_refine_ls_R_factor_gt 0.0212
_refine_ls_shift/su_max 0.001460
_refine_ls_structure_factor_coef Fsqd
_refine_ls_weighting_details
;
Chebychev polynomial with 5 parameters, Carruthers & Watkin , 1979,
  8.86     4.95     9.20    0.122E-01 2.37
;
_refine_ls_weighting_scheme calc
_refine_ls_wR_factor_ref 0.0535
_reflns_number_gt 2640
_reflns_number_total 3026
_reflns_threshold_expression >3.00\s(I)
_cod_data_source_file na6241.cif
_cod_data_source_block I
_cod_depositor_comments
;
The following automatic conversions were performed:

'_chemical_melting_point' value 'not measured' was changed to '?' -
the value is undefined or not given.

Automatic conversion script
Id: cif_fix_values 1715 2011-07-08 13:25:40Z adriana 

The following automatic conversions were performed:

'_exptl_crystal_density_meas' value 'not measured' was changed to '?'
- the value is perceived as not measured.

Automatic conversion script
Id: cif_fix_values 3008 2015-01-20 13:52:24Z robertas 
;
_cod_original_cell_volume 665.60(3)
_cod_original_sg_symbol_H-M 'P -1 '
_cod_original_formula_sum ' C5 H16 N2 O11 S2 U1 '
_cod_database_code 2202739

loop_
_symmetry_equiv_pos_as_xyz
x,y,z
-x,-y,-z

loop_
_atom_site_label
_atom_site_fract_x
_atom_site_fract_y
_atom_site_fract_z
_atom_site_U_iso_or_equiv
_atom_site_adp_type
_atom_site_occupancy
_atom_site_type_symbol
U1 -0.61840(2) 0.25038(2) 1.251849(15) 0.0076 Uani 1.0000 U
S1 -0.70037(14) -0.10688(15) 1.51706(11) 0.0109 Uani 1.0000 S
S2 -0.26874(14) 0.36159(14) 1.00541(11) 0.0099 Uani 1.0000 S
O1 -0.6476(4) 0.4238(4) 1.3239(3) 0.0144 Uani 1.0000 O
O2 -0.5951(4) 0.0800(4) 1.1778(3) 0.0131 Uani 1.0000 O
O3 -0.9302(5) 0.3046(5) 1.2312(3) 0.0202 Uani 1.0000 O
O4 -0.7485(4) 0.0775(4) 1.4377(3) 0.0130 Uani 1.0000 O
O5 -0.3965(4) 0.0968(5) 1.3785(3) 0.0141 Uani 1.0000 O
O6 -0.3500(4) 0.3244(5) 1.1399(3) 0.0144 Uani 1.0000 O
O7 -0.3142(4) 0.5528(4) 0.9467(3) 0.0140 Uani 1.0000 O
O8 -0.8554(5) -0.1780(5) 1.5744(4) 0.0208 Uani 1.0000 O
O9 -0.5933(5) -0.2107(5) 1.4386(3) 0.0174 Uani 1.0000 O
O10 -0.3315(5) 0.2662(5) 0.9326(3) 0.0172 Uani 1.0000 O
O11 -0.0823(4) 0.3178(5) 1.0078(3) 0.0161 Uani 1.0000 O
N1 0.0591(6) 0.2568(6) 0.7538(4) 0.0183 Uani 1.0000 N
N2 0.4122(6) 0.2749(6) 0.7823(4) 0.0183 Uani 1.0000 N
C1 0.1699(7) 0.3628(7) 0.6450(5) 0.0225 Uani 1.0000 C
C2 0.3045(7) 0.4266(7) 0.6957(6) 0.0235 Uani 1.0000 C
C3 0.3022(7) 0.1738(7) 0.8877(5) 0.0187 Uani 1.0000 C
C4 0.1731(6) 0.1093(7) 0.8331(5) 0.0167 Uani 1.0000 C
C5 -0.0697(7) 0.1945(9) 0.6991(6) 0.0273 Uani 1.0000 C
H1 -1.0088 0.2877 1.3123 0.0229 Uiso 1.0000 H
H2 -0.9754 0.3399 1.1446 0.0229 Uiso 1.0000 H
H3 -0.0054 0.3299 0.8095 0.0224 Uiso 1.0000 H
H4 0.0953 0.4646 0.5926 0.0273 Uiso 1.0000 H
H5 0.2289 0.2878 0.5882 0.0273 Uiso 1.0000 H
H6 0.3803 0.4875 0.6211 0.0291 Uiso 1.0000 H
H7 0.2477 0.5095 0.7459 0.0291 Uiso 1.0000 H
H8 0.4757 0.1970 0.7298 0.0221 Uiso 1.0000 H
H9 0.4955 0.3190 0.8200 0.0221 Uiso 1.0000 H
H10 0.3756 0.0726 0.9433 0.0226 Uiso 1.0000 H
H11 0.2402 0.2499 0.9429 0.0226 Uiso 1.0000 H
H12 0.1018 0.0380 0.9058 0.0204 Uiso 1.0000 H
H13 0.2346 0.0333 0.7778 0.0204 Uiso 1.0000 H
H14 -0.1429 0.1255 0.7702 0.0402 Uiso 1.0000 H
H15 -0.1452 0.2969 0.6461 0.0402 Uiso 1.0000 H
H16 -0.0102 0.1207 0.6422 0.0402 Uiso 1.0000 H

loop_
_atom_site_aniso_label
_atom_site_aniso_U_11
_atom_site_aniso_U_22
_atom_site_aniso_U_33
_atom_site_aniso_U_12
_atom_site_aniso_U_13
_atom_site_aniso_U_23
U1 0.00810(10) 0.00790(10) 0.00530(10) -0.00126(6) -0.00067(6) 0.00029(6)
S1 0.0094(5) 0.0125(5) 0.0088(5) -0.0028(4) -0.0014(4) 0.0009(4)
S2 0.0093(5) 0.0097(5) 0.0087(5) -0.0013(4) -0.0007(4) 0.0001(4)
O1 0.0181(17) 0.0115(16) 0.0141(16) 0.0006(13) -0.0040(13) -0.0050(13)
O2 0.0166(16) 0.0113(16) 0.0113(16) -0.0020(13) 0.0016(13) -0.0044(13)
O3 0.0144(17) 0.029(2) 0.0125(17) -0.0077(15) 0.0025(13) 0.0013(15)
O4 0.0122(15) 0.0154(17) 0.0070(14) -0.0020(13) -0.0009(12) 0.0036(13)
O5 0.0124(15) 0.0192(18) 0.0089(15) -0.0006(13) -0.0033(12) -0.0012(13)
O6 0.0145(16) 0.0201(18) 0.0051(15) -0.0040(13) -0.0018(12) 0.0030(13)
O7 0.0167(16) 0.0085(16) 0.0137(16) -0.0021(13) -0.0001(13) 0.0010(13)
O8 0.0147(17) 0.027(2) 0.0145(17) -0.0102(15) -0.0006(14) 0.0076(15)
O9 0.0221(18) 0.0146(17) 0.0143(17) -0.0042(14) 0.0012(14) -0.0027(14)
O10 0.0221(18) 0.0148(17) 0.0171(18) -0.0055(14) -0.0045(14) -0.0051(14)
O11 0.0068(15) 0.0199(18) 0.0188(17) 0.0006(13) -0.0006(13) -0.0032(15)
N1 0.014(2) 0.022(2) 0.020(2) 0.0028(16) -0.0048(16) -0.0098(18)
N2 0.0136(19) 0.020(2) 0.022(2) -0.0024(16) -0.0042(17) -0.0051(18)
C1 0.027(3) 0.020(3) 0.019(3) -0.002(2) -0.003(2) -0.004(2)
C2 0.023(3) 0.020(3) 0.028(3) -0.002(2) -0.008(2) -0.005(2)
C3 0.017(2) 0.023(3) 0.016(2) -0.0012(19) -0.0019(19) -0.006(2)
C4 0.018(2) 0.016(2) 0.015(2) -0.0006(19) -0.0013(18) -0.0033(19)
C5 0.013(2) 0.045(4) 0.036(3) -0.005(2) -0.005(2) -0.026(3)

loop_
_atom_type_symbol
_atom_type_scat_dispersion_real
_atom_type_scat_dispersion_imag
_atom_type_scat_source
'U   ' -10.6730 9.6540 International_Tables_Vol_IV_Table_2.2B
'S   ' 0.1246 0.1234 International_Tables_Vol_IV_Table_2.2B
'O   ' 0.0106 0.0060 International_Tables_Vol_IV_Table_2.2B
'C   ' 0.0033 0.0016 International_Tables_Vol_IV_Table_2.2B
'N   ' 0.0061 0.0033 International_Tables_Vol_IV_Table_2.2B
'H   ' 0.0000 0.0000 International_Tables_Vol_IV_Table_2.2B

loop_
_geom_angle_atom_site_label_1
_geom_angle_atom_site_label_2
_geom_angle_atom_site_label_3
_geom_angle_site_symmetry_1
_geom_angle_site_symmetry_3
_geom_angle
_geom_angle_publ_flag
O1 U1 O2 . . 178.31(15) yes
O1 U1 O3 . . 89.18(15) yes
O1 U1 O4 . . 90.83(14) yes
O1 U1 O5 . . 91.77(14) yes
O1 U1 O6 . . 91.66(14) yes
O1 U1 O7 . 2_467 90.42(14) yes
O2 U1 O3 . . 89.25(14) yes
O2 U1 O4 . . 89.29(14) yes
O2 U1 O5 . . 89.88(14) yes
O2 U1 O6 . . 89.21(14) yes
O2 U1 O7 . 2_467 88.42(14) yes
O3 U1 O4 . . 72.07(12) yes
O3 U1 O5 . . 146.50(12) yes
O3 U1 O6 . . 142.97(11) yes
O3 U1 O7 . 2_467 68.63(12) yes
O4 U1 O5 . . 74.44(11) yes
O4 U1 O6 . . 144.89(11) yes
O4 U1 O7 . 2_467 140.65(12) yes
O5 U1 O6 . . 70.48(11) yes
O5 U1 O7 . 2_467 144.81(12) yes
O6 U1 O7 . 2_467 74.35(11) yes
O4 S1 O5 . 2_458 105.6(2) yes
O4 S1 O8 . . 109.0(2) yes
O4 S1 O9 . . 110.9(2) yes
O5 S1 O8 2_458 . 109.4(2) yes
O5 S1 O9 2_458 . 110.3(2) yes
O8 S1 O9 . . 111.4(2) yes
O6 S2 O7 . . 106.5(2) yes
O6 S2 O10 . . 110.8(2) yes
O6 S2 O11 . . 109.2(2) yes
O7 S2 O10 . . 110.5(2) yes
O7 S2 O11 . . 108.6(2) yes
O10 S2 O11 . . 111.2(2) yes
U1 O4 S1 . . 132.9(2) yes
U1 O5 S1 . 2_458 141.6(2) yes
U1 O6 S2 . . 137.6(2) yes
U1 O7 S2 2_467 . 139.7(2) yes
C1 N1 C4 . . 108.3(4) no
C1 N1 C5 . . 110.2(4) no
C2 N2 C3 . . 110.6(4) no
C4 N1 C5 . . 111.3(4) no
N1 C1 C2 . . 112.1(5) no
N2 C2 C1 . . 110.0(4) no
N2 C3 C4 . . 110.7(4) no
N1 C4 C3 . . 110.8(4) no
C4 N1 H3 . . 109.278 no
C1 N1 H3 . . 110.404 no
C5 N1 H3 . . 107.340 no
C3 N2 H9 . . 109.830 no
C2 N2 H9 . . 109.360 no
C3 N2 H8 . . 108.413 no
C2 N2 H8 . . 108.909 no
H9 N2 H8 . . 109.698 no
U1 O3 H1 . . 117.766 no
U1 O3 H2 . . 121.016 no
H1 O3 H2 . . 121.207 no
N1 C4 H12 . . 109.346 no
C3 C4 H12 . . 109.694 no
N1 C4 H13 . . 109.257 no
C3 C4 H13 . . 109.424 no
H12 C4 H13 . . 108.298 no
N2 C3 H11 . . 109.225 no
C4 C3 H11 . . 109.210 no
N2 C3 H10 . . 109.499 no
C4 C3 H10 . . 109.668 no
H11 C3 H10 . . 108.459 no
N1 C1 H4 . . 109.161 no
C2 C1 H4 . . 109.077 no
N1 C1 H5 . . 108.642 no
C2 C1 H5 . . 108.717 no
H4 C1 H5 . . 109.053 no
N2 C2 H7 . . 109.322 no
C1 C2 H7 . . 109.580 no
N2 C2 H6 . . 109.313 no
C1 C2 H6 . . 109.536 no
H7 C2 H6 . . 109.108 no
N1 C5 H15 . . 109.680 no
N1 C5 H14 . . 110.367 no
H15 C5 H14 . . 108.794 no
N1 C5 H16 . . 109.963 no
H15 C5 H16 . . 108.718 no
H14 C5 H16 . . 109.285 no

loop_
_geom_bond_atom_site_label_1
_geom_bond_atom_site_label_2
_geom_bond_site_symmetry_1
_geom_bond_site_symmetry_2
_geom_bond_distance
_geom_bond_publ_flag
U1 O1 . . 1.780(3) yes
U1 O2 . . 1.776(3) yes
U1 O3 . . 2.479(4) yes
U1 O4 . . 2.335(3) yes
U1 O5 . . 2.332(3) yes
U1 O6 . . 2.405(3) yes
U1 O7 . 2_467 2.342(3) yes
S1 O4 . . 1.506(3) yes
S1 O5 . 2_458 1.496(3) yes
S1 O8 . . 1.453(4) yes
S1 O9 . . 1.458(4) yes
S2 O6 . . 1.483(3) yes
S2 O7 . . 1.497(3) yes
S2 O10 . . 1.458(4) yes
S2 O11 . . 1.467(3) yes
N1 C1 . . 1.527(7) yes
N1 C4 . . 1.488(6) yes
N1 C5 . . 1.496(7) yes
N2 C2 . . 1.515(7) yes
N2 C3 . . 1.485(7) yes
C1 C2 . . 1.516(8) yes
C3 C4 . . 1.508(7) yes
N1 H3 . . 1.000 no
N2 H9 . . 1.001 no
N2 H8 . . 1.000 no
O3 H1 . . 0.999 no
O3 H2 . . 0.999 no
C4 H12 . . 1.009 no
C4 H13 . . 1.005 no
C3 H11 . . 1.006 no
C3 H10 . . 1.006 no
C1 H4 . . 0.999 no
C1 H5 . . 1.006 no
C2 H7 . . 0.999 no
C2 H6 . . 1.006 no
C5 H15 . . 1.008 no
C5 H14 . . 1.001 no
C5 H16 . . 1.002 no

loop_
_geom_hbond_atom_site_label_D
_geom_hbond_atom_site_label_H
_geom_hbond_atom_site_label_A
_geom_hbond_site_symmetry_A
_geom_hbond_distance_DH
_geom_hbond_distance_HA
_geom_hbond_distance_DA
_geom_hbond_angle_DHA
_geom_hbond_publ_flag
N1 H3 S2 1_555 1.00 2.81 3.687(5) 147 y
N1 H3 O11 1_555 1.00 2.14 2.982(6) 141 y
O3 H2 S2 1_455 1.00 2.92 3.786(4) 145 y
O3 H2 O11 1.455 1.00 1.89 2.838(5) 157 y
N2 H8 O2 2_557 1.00 2.27 2.924(5) 122 y
C4 H13 O5 2_557 1.00 2.37 3.364(7) 169 y
N2 H8 O9 2_557 1.00 1.92 2.761(6) 140 y
C2 H7 O6 2_567 1.00 2.41 3.184(8) 134 y
N2 H9 O10 1_655 1.00 1.88 2.780(7) 147 y
